data_2237834
loop_
_publ_author_name
'Kumar, Mohan'
'Madhukar, B. S.'
'Sridhar, M. A.'
'Bhadregowda, D. G.'
'Kapoor, Kamini'
'Gupta, Vivek K.'
'Kant, Rajni'

_publ_section_title
;
 (<i>R</i>)-2-Cyano-<i>N</i>-(1-phenylethyl)acetamide
;
_journal_coeditor_code GK2561
_journal_issue 5
_journal_name_full 'Acta Crystallographica Section E'
_journal_page_first o653
_journal_paper_doi 10.1107/S1600536813008131
_journal_volume 69
_journal_year 2013
_chemical_formula_iupac 'C11 H12 N2 O'
_chemical_formula_moiety 'C11 H12 N2 O'
_chemical_formula_sum 'C11 H12 N2 O'
_chemical_formula_weight 188.23
_chemical_name_systematic
;
(<i>R</i>)-2-Cyano-<i>N</i>-(1-phenylethyl)acetamide
;
_space_group_IT_number 19
_symmetry_cell_setting orthorhombic
_symmetry_space_group_name_Hall 'P 2ac 2ab'
_symmetry_space_group_name_H-M 'P 21 21 21'
_atom_sites_solution_hydrogens geom
_atom_sites_solution_primary direct
_atom_sites_solution_secondary difmap
_audit_creation_method SHELXL-97
_cell_angle_alpha 90.00
_cell_angle_beta 90.00
_cell_angle_gamma 90.00
_cell_formula_units_Z 4
_cell_length_a 4.75730(10)
_cell_length_b 11.1432(3)
_cell_length_c 19.3311(5)
_cell_measurement_reflns_used 9923
_cell_measurement_temperature 293(2)
_cell_measurement_theta_max 29.08
_cell_measurement_theta_min 3.64
_cell_volume 1024.77(4)
_computing_cell_refinement 'CrysAlis PRO (Oxford Diffraction, 2010)'
_computing_data_collection 'CrysAlis PRO (Oxford Diffraction, 2010)'
_computing_data_reduction 'CrysAlis RED (Oxford Diffraction, 2010)'
_computing_molecular_graphics 'ORTEP-3 for Widows (Farrugia, 2012)'
_computing_publication_material 'PLATON (Spek, 2009)'
_computing_structure_refinement 'SHELXL97 (Sheldrick, 2008)'
_computing_structure_solution 'SHELXS97 (Sheldrick, 2008)'
_diffrn_ambient_temperature 293(2)
_diffrn_detector_area_resol_mean 16.1049
_diffrn_measured_fraction_theta_full 0.998
_diffrn_measured_fraction_theta_max 0.998
_diffrn_measurement_device_type 'Oxford diffraction Xcalibur Sapphire3'
_diffrn_measurement_method '\w scans'
_diffrn_radiation_monochromator graphite
_diffrn_radiation_source 'fine-focus sealed tube'
_diffrn_radiation_type MoK\a
_diffrn_radiation_wavelength 0.71073
_diffrn_reflns_av_R_equivalents 0.0387
_diffrn_reflns_av_sigmaI/netI 0.0141
_diffrn_reflns_limit_h_max 5
_diffrn_reflns_limit_h_min -5
_diffrn_reflns_limit_k_max 13
_diffrn_reflns_limit_k_min -13
_diffrn_reflns_limit_l_max 23
_diffrn_reflns_limit_l_min -23
_diffrn_reflns_number 21018
_diffrn_reflns_theta_full 26.00
_diffrn_reflns_theta_max 26.00
_diffrn_reflns_theta_min 3.65
_diffrn_standards_interval_count 0
_diffrn_standards_interval_time 0
_diffrn_standards_number 0
_exptl_absorpt_coefficient_mu 0.080
_exptl_absorpt_correction_T_max 1.000
_exptl_absorpt_correction_T_min 0.965
_exptl_absorpt_correction_type multi-scan
_exptl_absorpt_process_details '(CrysAlis PRO; Oxford Diffraction, 2010)'
_exptl_crystal_colour white
_exptl_crystal_density_diffrn 1.220
_exptl_crystal_density_method 'not measured'
_exptl_crystal_description block
_exptl_crystal_F_000 400
_exptl_crystal_size_max 0.3
_exptl_crystal_size_mid 0.2
_exptl_crystal_size_min 0.2
_refine_diff_density_max 0.104
_refine_diff_density_min -0.127
_refine_ls_extinction_method none
_refine_ls_goodness_of_fit_ref 1.038
_refine_ls_hydrogen_treatment constr
_refine_ls_matrix_type full
_refine_ls_number_parameters 128
_refine_ls_number_reflns 1201
_refine_ls_number_restraints 0
_refine_ls_restrained_S_all 1.038
_refine_ls_R_factor_all 0.0370
_refine_ls_R_factor_gt 0.0326
_refine_ls_shift/su_max 0.000
_refine_ls_shift/su_mean 0.000
_refine_ls_structure_factor_coef Fsqd
_refine_ls_weighting_details 'calc w=1/[\s^2^(Fo^2^)+(0.0368P)^2^+0.1643P] where P=(Fo^2^+2Fc^2^)/3'
_refine_ls_weighting_scheme calc
_refine_ls_wR_factor_gt 0.0767
_refine_ls_wR_factor_ref 0.0791
_reflns_number_gt 1097
_reflns_number_total 1201
_reflns_threshold_expression I>2sigma(I)
_cod_data_source_file gk2561.cif
_cod_data_source_block I
_cod_database_code 2237834
_cod_database_fobs_code 2237834

loop_
_symmetry_equiv_pos_as_xyz
'x, y, z'
'-x+1/2, -y, z+1/2'
'-x, y+1/2, -z+1/2'
'x+1/2, -y+1/2, -z'

loop_
_atom_site_type_symbol
_atom_site_label
_atom_site_fract_x
_atom_site_fract_y
_atom_site_fract_z
_atom_site_U_iso_or_equiv
_atom_site_adp_type
_atom_site_calc_flag
_atom_site_refinement_flags
_atom_site_occupancy
_atom_site_symmetry_multiplicity
O O1 0.4540(3) 0.94357(13) 0.07761(7) 0.0500(4) Uani d . 1 1
N N1 0.3390(6) 1.1444(2) -0.05721(12) 0.0971(8) Uani d . 1 1
N N2 0.0251(3) 0.87304(13) 0.10524(7) 0.0381(4) Uani d . 1 1
H H2 -0.1530 0.8858 0.1031 0.046 Uiso calc R 1 1
C C1 0.2139(5) 1.10928(18) -0.01186(11) 0.0532(5) Uani d . 1 1
C C2 0.0562(4) 1.06274(17) 0.04640(10) 0.0438(4) Uani d . 1 1
H H2A -0.1319 1.0416 0.0313 0.053 Uiso calc R 1 1
H H2B 0.0398 1.1246 0.0815 0.053 Uiso calc R 1 1
C C3 0.1970(4) 0.95288(16) 0.07756(8) 0.0350(4) Uani d . 1 1
C C4 0.1256(4) 0.76346(15) 0.13946(9) 0.0392(4) Uani d . 1 1
H H4 0.3068 0.7823 0.1610 0.047 Uiso calc R 1 1
C C5 0.1777(6) 0.66621(19) 0.08589(11) 0.0667(7) Uani d . 1 1
H H5A 0.0050 0.6479 0.0625 0.100 Uiso calc R 1 1
H H5B 0.2471 0.5954 0.1084 0.100 Uiso calc R 1 1
H H5C 0.3139 0.6939 0.0529 0.100 Uiso calc R 1 1
C C6 -0.0760(4) 0.73086(16) 0.19678(8) 0.0371(4) Uani d . 1 1
C C7 -0.2066(5) 0.62085(18) 0.20201(11) 0.0527(5) Uani d . 1 1
H H7 -0.1722 0.5620 0.1689 0.063 Uiso calc R 1 1
C C8 -0.3899(5) 0.5972(2) 0.25659(13) 0.0670(7) Uani d . 1 1
H H8 -0.4768 0.5226 0.2595 0.080 Uiso calc R 1 1
C C9 -0.4434(5) 0.6819(2) 0.30565(12) 0.0675(7) Uani d . 1 1
H H9 -0.5676 0.6657 0.3416 0.081 Uiso calc R 1 1
C C10 -0.3132(6) 0.7905(2) 0.30156(11) 0.0640(6) Uani d . 1 1
H H10 -0.3473 0.8486 0.3351 0.077 Uiso calc R 1 1
C C11 -0.1309(4) 0.81478(19) 0.24787(10) 0.0514(5) Uani d . 1 1
H H11 -0.0427 0.8892 0.2459 0.062 Uiso calc R 1 1

loop_
_atom_site_aniso_label
_atom_site_aniso_U_11
_atom_site_aniso_U_22
_atom_site_aniso_U_33
_atom_site_aniso_U_12
_atom_site_aniso_U_13
_atom_site_aniso_U_23
O1 0.0258(6) 0.0575(8) 0.0667(8) 0.0020(6) 0.0029(6) 0.0128(7)
N1 0.1117(19) 0.0878(16) 0.0917(15) 0.0037(16) 0.0391(15) 0.0382(14)
N2 0.0253(7) 0.0399(8) 0.0492(8) 0.0027(7) -0.0020(6) 0.0118(7)
C1 0.0553(12) 0.0439(11) 0.0603(12) -0.0003(10) 0.0039(11) 0.0130(9)
C2 0.0344(9) 0.0414(10) 0.0557(10) 0.0029(9) 0.0038(9) 0.0109(9)
C3 0.0289(9) 0.0391(10) 0.0370(8) 0.0009(8) 0.0001(7) 0.0019(8)
C4 0.0362(10) 0.0374(9) 0.0440(9) 0.0049(8) -0.0020(8) 0.0059(8)
C5 0.0910(18) 0.0519(13) 0.0571(12) 0.0138(14) 0.0136(13) -0.0012(10)
C6 0.0342(9) 0.0363(9) 0.0407(9) 0.0025(8) -0.0075(8) 0.0088(7)
C7 0.0565(12) 0.0385(11) 0.0631(12) -0.0027(11) -0.0049(11) 0.0081(9)
C8 0.0604(15) 0.0514(13) 0.0892(16) -0.0123(11) 0.0018(14) 0.0289(13)
C9 0.0589(14) 0.0799(17) 0.0636(13) 0.0067(14) 0.0136(13) 0.0301(13)
C10 0.0711(15) 0.0698(15) 0.0512(11) 0.0076(14) 0.0112(12) 0.0047(10)
C11 0.0567(12) 0.0470(10) 0.0504(10) -0.0064(10) 0.0015(10) -0.0007(9)

loop_
_atom_type_symbol
_atom_type_description
_atom_type_scat_dispersion_real
_atom_type_scat_dispersion_imag
_atom_type_scat_source
C C 0.0033 0.0016 'International Tables Vol C Tables 4.2.6.8 and 6.1.1.4'
H H 0.0000 0.0000 'International Tables Vol C Tables 4.2.6.8 and 6.1.1.4'
O O 0.0106 0.0060 'International Tables Vol C Tables 4.2.6.8 and 6.1.1.4'
N N 0.0061 0.0033 'International Tables Vol C Tables 4.2.6.8 and 6.1.1.4'

loop_
_geom_angle_atom_site_label_1
_geom_angle_atom_site_label_2
_geom_angle_atom_site_label_3
_geom_angle
C3 N2 C4 122.72(14)
C3 N2 H2 118.6
C4 N2 H2 118.6
N1 C1 C2 179.1(3)
C1 C2 C3 111.60(16)
C1 C2 H2A 109.3
C3 C2 H2A 109.3
C1 C2 H2B 109.3
C3 C2 H2B 109.3
H2A C2 H2B 108.0
O1 C3 N2 124.01(18)
O1 C3 C2 120.49(17)
N2 C3 C2 115.47(15)
N2 C4 C6 108.88(14)
N2 C4 C5 109.82(15)
C6 C4 C5 115.61(16)
N2 C4 H4 107.4
C6 C4 H4 107.4
C5 C4 H4 107.4
C4 C5 H5A 109.5
C4 C5 H5B 109.5
H5A C5 H5B 109.5
C4 C5 H5C 109.5
H5A C5 H5C 109.5
H5B C5 H5C 109.5
C7 C6 C11 117.61(18)
C7 C6 C4 123.66(17)
C11 C6 C4 118.72(16)
C6 C7 C8 120.4(2)
C6 C7 H7 119.8
C8 C7 H7 119.8
C9 C8 C7 120.9(2)
C9 C8 H8 119.6
C7 C8 H8 119.6
C8 C9 C10 119.4(2)
C8 C9 H9 120.3
C10 C9 H9 120.3
C9 C10 C11 120.2(2)
C9 C10 H10 119.9
C11 C10 H10 119.9
C10 C11 C6 121.52(19)
C10 C11 H11 119.2
C6 C11 H11 119.2

loop_
_geom_bond_atom_site_label_1
_geom_bond_atom_site_label_2
_geom_bond_distance
O1 C3 1.227(2)
N1 C1 1.130(3)
N2 C3 1.322(2)
N2 C4 1.469(2)
N2 H2 0.8600
C1 C2 1.449(3)
C2 C3 1.520(2)
C2 H2A 0.9700
C2 H2B 0.9700
C4 C6 1.510(2)
C4 C5 1.519(3)
C4 H4 0.9800
C5 H5A 0.9600
C5 H5B 0.9600
C5 H5C 0.9600
C6 C7 1.378(3)
C6 C11 1.385(3)
C7 C8 1.394(3)
C7 H7 0.9300
C8 C9 1.362(3)
C8 H8 0.9300
C9 C10 1.362(4)
C9 H9 0.9300
C10 C11 1.379(3)
C10 H10 0.9300
C11 H11 0.9300

loop_
_geom_hbond_atom_site_label_D
_geom_hbond_atom_site_label_H
_geom_hbond_atom_site_label_A
_geom_hbond_site_symmetry_A
_geom_hbond_distance_DH
_geom_hbond_distance_HA
_geom_hbond_distance_DA
_geom_hbond_angle_DHA
_geom_hbond_publ_flag
N2 H2 O1 1_455 0.86 2.04 2.878(2) 165 yes
C2 H2A O1 1_455 0.97 2.42 3.215(2) 138 yes

loop_
_geom_torsion_atom_site_label_1
_geom_torsion_atom_site_label_2
_geom_torsion_atom_site_label_3
_geom_torsion_atom_site_label_4
_geom_torsion
C4 N2 C3 O1 0.1(3)
C4 N2 C3 C2 -178.11(15)
C1 C2 C3 O1 33.0(3)
C1 C2 C3 N2 -148.74(17)
C3 N2 C4 C6 148.29(16)
C3 N2 C4 C5 -84.2(2)
N2 C4 C6 C7 124.55(18)
C5 C4 C6 C7 0.4(3)
N2 C4 C6 C11 -56.6(2)
C5 C4 C6 C11 179.27(18)
C11 C6 C7 C8 0.9(3)
C4 C6 C7 C8 179.84(18)
C6 C7 C8 C9 0.0(3)
C7 C8 C9 C10 -0.7(4)
C8 C9 C10 C11 0.6(4)
C9 C10 C11 C6 0.4(3)
C7 C6 C11 C10 -1.1(3)
C4 C6 C11 C10 179.93(18)
